data_7031726
loop_
_publ_author_name
'Ben Yahia, Hamdi'
'Mori, Daisuke'
'Shikano, Masahiro'
'Kobayashi, Hironori'
'Inaguma, Yoshiyuki'

_publ_section_title
;
 Structural, magnetic, and electrochemical properties of the high pressure
 form of Na2Co[PO4]F.
;
_journal_issue 36
_journal_name_full 'Dalton transactions (Cambridge, England : 2003)'
_journal_page_first 13630
_journal_page_last 13636
_journal_paper_doi 10.1039/c4dt01418a
_journal_volume 43
_journal_year 2014
_chemical_compound_source 'high pressure synthesis'
_chemical_formula_moiety 'Co1 F1 Na2 O4 P1'
_chemical_formula_sum 'Co F Na2 O4 P'
_chemical_formula_weight 218.9
_chemical_name_systematic ' ?'
_space_group_IT_number 176
_symmetry_cell_setting hexagonal
_symmetry_Int_Tables_number 176
_symmetry_space_group_name_Hall '-P 6c'
_symmetry_space_group_name_H-M 'P 63/m'
_cell_angle_alpha 90
_cell_angle_beta 90
_cell_angle_gamma 120
_cell_formula_units_Z 6
_cell_length_a 10.5484(15)
_cell_length_b 10.5484(15)
_cell_length_c 6.5261(9)
_cell_measurement_reflns_used 3491
_cell_measurement_temperature 293
_cell_measurement_theta_max 27.93
_cell_measurement_theta_min 2.23
_cell_volume 628.87(15)
_diffrn_ambient_temperature 293
_diffrn_measured_fraction_theta_full 1
_diffrn_measured_fraction_theta_max 1
_diffrn_measurement_device 'four-cycle diffractometer'
_diffrn_measurement_device_type 'Smart Apex'
_diffrn_measurement_method multi-scan
_diffrn_radiation_monochromator graphite
_diffrn_radiation_probe x-ray
_diffrn_radiation_source 'X-ray tube'
_diffrn_radiation_type 'Mo K\a'
_diffrn_radiation_wavelength 0.71069
_diffrn_reflns_av_R_equivalents 0.0513
_diffrn_reflns_av_unetI/netI 0.0472
_diffrn_reflns_limit_h_max 10
_diffrn_reflns_limit_h_min -13
_diffrn_reflns_limit_k_max 10
_diffrn_reflns_limit_k_min -13
_diffrn_reflns_limit_l_max 8
_diffrn_reflns_limit_l_min -8
_diffrn_reflns_number 3491
_diffrn_reflns_theta_full 27.93
_diffrn_reflns_theta_max 27.93
_diffrn_reflns_theta_min 2.23
_exptl_absorpt_coefficient_mu 4.612
_exptl_absorpt_correction_T_max 0.917
_exptl_absorpt_correction_T_min 0.752
_exptl_absorpt_correction_type multi-scan
_exptl_absorpt_process_details SADABS
_exptl_crystal_colour colorless
_exptl_crystal_density_diffrn 3.4666
_exptl_crystal_description needle
_exptl_crystal_F_000 630
_exptl_crystal_size_max 0.060
_exptl_crystal_size_mid 0.030
_exptl_crystal_size_min 0.025
_refine_diff_density_max 0.70
_refine_diff_density_min -0.76
_refine_ls_extinction_coef 260(140)
_refine_ls_extinction_method 'B-C type 1 Gaussian isotropic (Becker & Coppens, 1974)'
_refine_ls_goodness_of_fit_gt 1.20
_refine_ls_goodness_of_fit_ref 1.17
_refine_ls_number_constraints 0
_refine_ls_number_parameters 52
_refine_ls_number_reflns 523
_refine_ls_number_restraints 0
_refine_ls_R_factor_all 0.0621
_refine_ls_R_factor_gt 0.0349
_refine_ls_shift/su_max 0.0000
_refine_ls_shift/su_mean 0.0000
_refine_ls_structure_factor_coef Fsqd
_refine_ls_weighting_details w=1/(\s^2^(I)+0.0009I^2^)
_refine_ls_weighting_scheme sigma
_refine_ls_wR_factor_gt 0.0727
_refine_ls_wR_factor_ref 0.0870
_reflns_number_gt 364
_reflns_number_total 523
_reflns_threshold_expression I>3\s(I)
_cod_data_source_file c4dt01418a2.cif
_cod_data_source_block I
_cod_depositor_comments
;
The following automatic conversions were performed:

'_diffrn_radiation_probe' value 'X-ray' changed to 'x-ray' according
to
/usr/data/users/saulius/crontab/automatic-downloads/rss-feeds/RSC/lib/dictionaries/cif_core.dic
dictionary named 'cif_core.dic' version 2.4.2 from 2011-04-26.

Automatic conversion script
Id: cif_fix_values 2281 2013-09-26 08:29:07Z andrius 

 Adding full bibliography for 7031726.cif.
;
_cod_original_formula_sum 'Co1 F1 Na2 O4 P1'
_cod_database_code 7031726

loop_
_symmetry_equiv_pos_site_id
_symmetry_equiv_pos_as_xyz
1 x,y,z
2 -y,x-y,z
3 -x+y,-x,z
4 -x,-y,z+1/2
5 y,-x+y,z+1/2
6 x-y,x,z+1/2
7 -x,-y,-z
8 y,-x+y,-z
9 x-y,x,-z
10 x,y,-z+1/2
11 -y,x-y,-z+1/2
12 -x+y,-x,-z+1/2

loop_
_atom_site_label
_atom_site_type_symbol
_atom_site_fract_x
_atom_site_fract_y
_atom_site_fract_z
_atom_site_adp_type
_atom_site_U_iso_or_equiv
_atom_site_site_symmetry_multiplicity
_atom_site_occupancy
_atom_site_calc_flag
Na3 Na 0.333333 0.666667 0.0291(5) Uani 0.0180(10) 4 1 d
Na2 Na 0.1699(3) 0.3149(3) 0.25 Uani 0.0188(12) 6 1 d
Na1 Na 0 0 0 Uani 0.0199(13) 2 1 d
Co Co 0.5 0 0 Uani 0.0100(4) 6 1 d
P P 0.82152(17) 0.19138(18) 0.25 Uani 0.0089(6) 6 1 d
O1 O 0.6520(5) 0.0928(5) 0.25 Uani 0.0136(18) 6 1 d
O2 O 0.8622(3) 0.2868(3) 0.4437(5) Uani 0.0134(13) 12 1 d
O3 O 0.8972(5) 0.1007(5) 0.25 Uani 0.017(2) 6 1 d
F F 0.3792(4) 0.8617(4) 0.25 Uani 0.0130(15) 6 1 d

loop_
_atom_site_aniso_label
_atom_site_aniso_type_symbol
_atom_site_aniso_U_11
_atom_site_aniso_U_22
_atom_site_aniso_U_33
_atom_site_aniso_U_12
_atom_site_aniso_U_13
_atom_site_aniso_U_23
Na3 Na 0.0169(11) 0.0169(11) 0.0202(19) 0.0084(5) 0 0
Na2 Na 0.0230(15) 0.0206(15) 0.0150(15) 0.0125(13) 0 0
Na1 Na 0.0191(15) 0.0191(15) 0.021(3) 0.0096(8) 0 0
Co Co 0.0123(5) 0.0102(5) 0.0086(4) 0.0065(4) 0.0007(3) 0.0001(3)
P P 0.0079(8) 0.0096(8) 0.0082(8) 0.0036(7) 0 0
O1 O 0.007(2) 0.017(2) 0.015(3) 0.0042(18) 0 0
O2 O 0.0139(16) 0.0133(16) 0.0097(16) 0.0044(13) 0.0005(13) 0.0004(13)
O3 O 0.018(2) 0.018(3) 0.022(3) 0.012(2) 0 0
F F 0.0113(18) 0.015(2) 0.0095(19) 0.0045(15) 0 0

loop_
_atom_type_symbol
_atom_type_scat_dispersion_real
_atom_type_scat_dispersion_imag
_atom_type_scat_source
Co 0.3494 0.9721 'International Tables Vol C tables 4.2.6.8 and 6.1.1.1'
F 0.0171 0.0103 'International Tables Vol C tables 4.2.6.8 and 6.1.1.1'
Na 0.0362 0.0249 'International Tables Vol C tables 4.2.6.8 and 6.1.1.1'
O 0.0106 0.0060 'International Tables Vol C tables 4.2.6.8 and 6.1.1.1'
P 0.1023 0.0942 'International Tables Vol C tables 4.2.6.8 and 6.1.1.1'

loop_
_geom_angle_atom_site_label_1
_geom_angle_atom_site_label_2
_geom_angle_atom_site_label_3
_geom_angle_site_symmetry_1
_geom_angle_site_symmetry_3
_geom_angle
O1 P O2 . . 106.80(18)
O1 P O2 . 10_555 106.80(18)
O1 P O3 . . 111.7(3)
O2 P O2 . 10_555 110.63(19)
O2 P O3 . . 110.43(18)
O2 P O3 10_555 . 110.43(18)

loop_
_geom_bond_atom_site_label_1
_geom_bond_atom_site_label_2
_geom_bond_site_symmetry_2
_geom_bond_distance
Na3 Na3 10_555 2.883(5)
Na3 O2 4_664 2.412(4)
Na3 O2 5_564 2.412(5)
Na3 O2 6_554 2.412(3)
Na3 F . 2.356(4)
Na3 F 2_665 2.356(3)
Na3 F 3_565 2.356(5)
Na2 O1 3_665 2.700(8)
Na2 O2 5_564 2.330(3)
Na2 O2 8_566 2.330(3)
Na2 O3 1_455 2.623(4)
Na2 O3 3_665 2.434(7)
Na2 F 2_665 2.321(7)
Na1 O3 1_455 2.474(5)
Na1 O3 2_545 2.474(5)
Na1 O3 3_665 2.474(5)
Na1 O3 4_654 2.474(5)
Na1 O3 5_564 2.474(5)
Na1 O3 6_444 2.474(5)
Co O1 . 2.150(3)
Co O1 4_654 2.150(3)
Co O2 6_544 2.009(5)
Co O2 12_665 2.009(5)
Co F 1_545 2.1340(19)
Co F 4_664 2.1340(19)
P O1 . 1.555(4)
P O2 . 1.537(3)
P O2 10_555 1.537(3)
P O3 . 1.521(7)
O1 O2 . 2.483(4)
O1 O2 3_665 2.952(7)
O1 O2 6_544 2.932(5)
O1 O2 9_546 2.932(5)
O1 O2 10_555 2.483(4)
O1 O2 12_665 2.952(7)
O1 O3 . 2.546(8)
O1 F 1_545 2.685(5)
O2 O2 10_555 2.528(4)
O2 O3 . 2.512(6)
O2 F 2_765 2.985(4)
O2 F 4_665 2.991(4)
O2 F 5_555 2.875(6)
